data_7057414
loop_
_publ_author_name
'Lobana, Tarlok S.'
'Aulakh, Jaspreet K.'
'Sood, Heena'
'Arora, Daljit S.'
'Garcia-Santos, Isabel'
'Kaur, Manpreet'
'Duff, Courtney E.'
'Jasinski, Jerry P.'

_publ_section_title
;
 Synthesis, structures and antimicrobial activity of copper derivatives of
 N-substituted imidazolidine-2-thiones: unusual bio-activity against
 Staphylococcus epidermidis and Enterococcus faecalis
;
_journal_issue 12
_journal_name_full 'New Journal of Chemistry'
_journal_page_first 9886
_journal_paper_doi 10.1039/C8NJ00206A
_journal_volume 42
_journal_year 2018
_chemical_formula_moiety 'C42 H42 Br Cu N2 P2 S'
_chemical_formula_sum 'C42 H42 Br Cu N2 P2 S'
_chemical_formula_weight 812.22
_space_group_crystal_system monoclinic
_space_group_IT_number 14
_space_group_name_Hall '-P 2yn'
_space_group_name_H-M_alt 'P 1 21/n 1'
_symmetry_space_group_name_Hall '-P 2yn'
_symmetry_space_group_name_H-M 'P 1 21/n 1'
_atom_sites_solution_hydrogens geom
_atom_sites_solution_primary direct
_audit_creation_date 2016-05-24
_audit_creation_method
;
Olex2 1.2
(compiled 2016.02.19 svn.r3266 for OlexSys, GUI svn.r5155)
;
_audit_update_record
;
2018-01-05 deposited with the CCDC.
2018-04-17 downloaded from the CCDC.
;
_cell_angle_alpha 90
_cell_angle_beta 105.105(2)
_cell_angle_gamma 90
_cell_formula_units_Z 4
_cell_length_a 13.0009(2)
_cell_length_b 20.8461(4)
_cell_length_c 14.7070(3)
_cell_measurement_reflns_used 6799
_cell_measurement_temperature 293(2)
_cell_measurement_theta_max 71.4820
_cell_measurement_theta_min 3.0840
_cell_volume 3848.15(13)
_computing_cell_refinement 'CrysAlisPro 1.171.38.41 (Rigaku OD, 2015)'
_computing_data_collection 'CrysAlisPro 1.171.38.41 (Rigaku OD, 2015)'
_computing_data_reduction 'CrysAlisPro 1.171.38.41 (Rigaku OD, 2015)'
_computing_molecular_graphics 'Olex2 (Dolomanov et al., 2009)'
_computing_publication_material 'Olex2 (Dolomanov et al., 2009)'
_computing_structure_refinement 'ShelXL (Sheldrick, 2015)'
_computing_structure_solution 'ShelXT (Sheldrick, 2015)'
_diffrn_ambient_temperature 293(2)
_diffrn_detector 'CCD plate'
_diffrn_detector_area_resol_mean 16.0416
_diffrn_detector_type Eos
_diffrn_measured_fraction_theta_full 0.999
_diffrn_measured_fraction_theta_max 0.984
_diffrn_measurement_details
;
List of Runs (angles in degrees, time in seconds):

  # Type    Start    End  Width  t~exp~   \w     \q     \k     \f   Frames
#--------------------------------------------------------------------------
  1  \w    -20.00  34.00   1.00    1.00    --  -33.50  57.00-120.00   54
  2  \w    -93.00 -15.00   1.00    1.00    --  -33.50 -77.00 120.00   78
  3  \w   -106.00 -61.00   1.00    1.00    --  -33.50-178.00  60.00   45
  4  \w   -103.00 -14.00   1.00    1.00    --  -33.50 -37.00-120.00   89
  5  \w     53.00 101.00   1.00    1.00    --   35.23-178.00-180.00   48
  6  \w     42.00 105.00   1.00    1.07    --  108.00-111.00-120.00   63
  7  \w     50.00 122.00   1.00    1.07    --  108.00 -61.00  60.00   72
  8  \w     95.00 176.00   1.00    1.07    --  108.00  45.00 120.00   81
  9  \w     90.00 141.00   1.00    1.07    --  108.00  61.00 150.00   51
 10  \w     44.00 107.00   1.00    1.07    --  108.00 -30.00 120.00   63
 11  \w     42.00 109.00   1.00    1.07    --  108.00 -94.00  90.00   67
 12  \w    116.00 168.00   1.00    1.07    --  108.00  45.00-120.00   52
 13  \w    143.00 169.00   1.00    1.07    --  108.00  61.00 -90.00   26
 14  \w     96.00 141.00   1.00    1.07    --  108.00  61.00 -90.00   45
 15  \w    110.00 172.00   1.00    1.07    --  108.00  77.00-180.00   62
;
_diffrn_measurement_device 'four-circle diffractometer'
_diffrn_measurement_device_type 'Rigaku Oxford Diffraction'
_diffrn_measurement_method '\w scans'
_diffrn_orient_matrix_type 'CrysAlisPro convention (1999,Acta A55,543-557)'
_diffrn_orient_matrix_UB_11 -0.0683552000
_diffrn_orient_matrix_UB_12 0.0516902000
_diffrn_orient_matrix_UB_13 0.0310901000
_diffrn_orient_matrix_UB_21 -0.0288199000
_diffrn_orient_matrix_UB_22 -0.0480780000
_diffrn_orient_matrix_UB_23 0.0690923000
_diffrn_orient_matrix_UB_31 0.0977862000
_diffrn_orient_matrix_UB_32 0.0219517000
_diffrn_orient_matrix_UB_33 0.0775899000
_diffrn_radiation_monochromator graphite
_diffrn_radiation_probe x-ray
_diffrn_radiation_type CuK\a
_diffrn_radiation_wavelength 1.54184
_diffrn_reflns_av_R_equivalents 0.0420
_diffrn_reflns_av_unetI/netI 0.0475
_diffrn_reflns_Laue_measured_fraction_full 0.999
_diffrn_reflns_Laue_measured_fraction_max 0.984
_diffrn_reflns_limit_h_max 15
_diffrn_reflns_limit_h_min -15
_diffrn_reflns_limit_k_max 25
_diffrn_reflns_limit_k_min -23
_diffrn_reflns_limit_l_max 17
_diffrn_reflns_limit_l_min -15
_diffrn_reflns_number 15911
_diffrn_reflns_point_group_measured_fraction_full 0.999
_diffrn_reflns_point_group_measured_fraction_max 0.984
_diffrn_reflns_theta_full 67.684
_diffrn_reflns_theta_max 71.311
_diffrn_reflns_theta_min 4.048
_diffrn_source 'fine-focus sealed X-ray tube'
_diffrn_source_type 'Enhance (Cu) X-ray Source'
_exptl_absorpt_coefficient_mu 3.550
_exptl_absorpt_correction_T_max 1.00000
_exptl_absorpt_correction_T_min 0.70685
_exptl_absorpt_correction_type multi-scan
_exptl_absorpt_process_details
;
CrysAlisPro 1.171.38.41 (Rigaku Oxford Diffraction, 2015)
Empirical absorption correction using spherical harmonics,
 implemented in SCALE3 ABSPACK scaling algorithm.
;
_exptl_crystal_colour colourless
_exptl_crystal_colour_primary colourless
_exptl_crystal_density_diffrn 1.402
_exptl_crystal_description irregular
_exptl_crystal_F_000 1672
_exptl_crystal_size_max 0.47
_exptl_crystal_size_mid 0.33
_exptl_crystal_size_min 0.29
_refine_diff_density_max 0.570
_refine_diff_density_min -0.512
_refine_diff_density_rms 0.079
_refine_ls_extinction_coef 0.00023(4)
_refine_ls_extinction_expression Fc^*^=kFc[1+0.001xFc^2^\l^3^/sin(2\q)]^-1/4^
_refine_ls_extinction_method 'SHELXL-2014/7 (Sheldrick 2014'
_refine_ls_goodness_of_fit_ref 1.033
_refine_ls_hydrogen_treatment constr
_refine_ls_matrix_type full
_refine_ls_number_parameters 444
_refine_ls_number_reflns 7353
_refine_ls_number_restraints 0
_refine_ls_restrained_S_all 1.033
_refine_ls_R_factor_all 0.0488
_refine_ls_R_factor_gt 0.0416
_refine_ls_shift/su_max 0.001
_refine_ls_shift/su_mean 0.000
_refine_ls_structure_factor_coef Fsqd
_refine_ls_weighting_details 'w=1/[\s^2^(Fo^2^)+(0.0655P)^2^+1.0076P] where P=(Fo^2^+2Fc^2^)/3'
_refine_ls_weighting_scheme calc
_refine_ls_wR_factor_gt 0.1102
_refine_ls_wR_factor_ref 0.1168
_reflns_Friedel_coverage 0.000
_reflns_number_gt 6325
_reflns_number_total 7353
_reflns_threshold_expression 'I > 2\s(I)'
_cod_data_source_file c8nj00206a2.cif
_cod_data_source_block jpl-195
_cod_depositor_comments 'Adding full bibliography for 7057409--7057420.cif.'
_cod_original_cell_volume 3848.13(13)
_cod_database_code 7057414
_chemical_oxdiff_formula 'C42 H42 N2 S P2 Br Cu'
_chemical_oxdiff_usercomment 'Lobana's JPL-195'
_shelx_space_group_comment
;
The symmetry employed for this shelxl refinement is uniquely defined
by the following loop, which should always be used as a source of
symmetry information in preference to the above space-group names.
They are only intended as comments.
;
_reflns_odcompleteness_completeness 99.89
_reflns_odcompleteness_iscentric 1
_reflns_odcompleteness_theta 68.13
_olex2_refinement_description
;
1. Fixed Uiso
 At 1.2 times of:
  All C(H) groups, All C(H,H) groups, All N(H) groups
 At 1.5 times of:
  All C(H,H,H) groups
2.a Secondary CH2 refined with riding coordinates:
 C2(H2A,H2B), C3(H3A,H3B), C4(H4A,H4B), C5(H5A,H5B)
2.b Aromatic/amide H refined with riding coordinates:
 N1(H1), C8(H8), C9(H9), C10(H10), C11(H11), C12(H12), C14(H14), C15(H15),
 C16(H16), C17(H17), C18(H18), C20(H20), C21(H21), C22(H22), C23(H23), C24(H24),
  C25(H25), C26(H26), C27(H27), C28(H28), C29(H29), C32(H32), C33(H33),
 C34(H34), C35(H35), C36(H36), C38(H38), C39(H39), C40(H40), C41(H41), C42(H42)
2.c Idealised Me refined as rotating group:
 C6(H6A,H6B,H6C)
;
_shelx_shelxl_version_number 2014/7
_olex2_exptl_crystal_mounting_method 'nylon loop'
_olex2_submission_special_instructions 'No special instructions were received'
_oxdiff_exptl_absorpt_empirical_details
;
Empirical correction (ABSPACK) includes:
- Absorption correction using spherical harmonics
- Frame scaling
;
_oxdiff_exptl_absorpt_empirical_full_max 1.338
_oxdiff_exptl_absorpt_empirical_full_min 0.737

loop_
_space_group_symop_operation_xyz
'x, y, z'
'-x+1/2, y+1/2, -z+1/2'
'-x, -y, -z'
'x-1/2, -y-1/2, z-1/2'

loop_
_atom_site_label
_atom_site_type_symbol
_atom_site_fract_x
_atom_site_fract_y
_atom_site_fract_z
_atom_site_U_iso_or_equiv
_atom_site_adp_type
_atom_site_occupancy
_atom_site_site_symmetry_order
_atom_site_calc_flag
_atom_site_refinement_flags_posn
Br1 Br 0.31321(2) 0.25936(2) 0.74831(2) 0.03879(11) Uani 1 1 d .
Cu1 Cu 0.31073(3) 0.37724(2) 0.77134(3) 0.02416(12) Uani 1 1 d .
S1 S 0.42953(5) 0.40556(3) 0.91755(5) 0.02940(16) Uani 1 1 d .
P1 P 0.38543(5) 0.42540(3) 0.66511(4) 0.02176(15) Uani 1 1 d .
P2 P 0.14087(5) 0.39503(3) 0.77895(4) 0.02291(15) Uani 1 1 d .
N1 N 0.5371(2) 0.29500(12) 0.91978(19) 0.0401(6) Uani 1 1 d .
H1 H 0.4814 0.2747 0.8889 0.048 Uiso 1 1 calc R
N2 N 0.63595(18) 0.37478(13) 0.98877(17) 0.0343(5) Uani 1 1 d .
C1 C 0.5385(2) 0.35693(14) 0.94160(18) 0.0284(6) Uani 1 1 d .
C2 C 0.6419(3) 0.26584(17) 0.9548(3) 0.0494(8) Uani 1 1 d .
H2A H 0.6660 0.2464 0.9040 0.059 Uiso 1 1 calc R
H2B H 0.6413 0.2335 1.0021 0.059 Uiso 1 1 calc R
C3 C 0.7109(3) 0.32186(17) 0.9967(3) 0.0565(10) Uani 1 1 d .
H3A H 0.7477 0.3137 1.0620 0.068 Uiso 1 1 calc R
H3B H 0.7632 0.3308 0.9618 0.068 Uiso 1 1 calc R
C4 C 0.6723(2) 0.44106(16) 0.9995(2) 0.0380(7) Uani 1 1 d .
H4A H 0.7311 0.4449 1.0555 0.046 Uiso 1 1 calc R
H4B H 0.6149 0.4684 1.0075 0.046 Uiso 1 1 calc R
C5 C 0.7087(3) 0.4635(2) 0.9125(3) 0.0572(10) Uani 1 1 d .
H5A H 0.7719 0.4397 0.9098 0.069 Uiso 1 1 calc R
H5B H 0.6532 0.4536 0.8560 0.069 Uiso 1 1 calc R
C6 C 0.7325(4) 0.5330(2) 0.9136(3) 0.0663(11) Uani 1 1 d .
H6A H 0.7599 0.5434 0.8608 0.099 Uiso 1 1 calc GR
H6B H 0.7845 0.5437 0.9710 0.099 Uiso 1 1 calc GR
H6C H 0.6684 0.5570 0.9097 0.099 Uiso 1 1 calc GR
C7 C 0.52528(19) 0.40435(14) 0.67640(17) 0.0256(5) Uani 1 1 d .
C8 C 0.5580(2) 0.34217(15) 0.70393(19) 0.0319(6) Uani 1 1 d .
H8 H 0.5106 0.3131 0.7188 0.038 Uiso 1 1 calc R
C9 C 0.6626(3) 0.32372(17) 0.7091(2) 0.0419(8) Uani 1 1 d .
H9 H 0.6849 0.2823 0.7279 0.050 Uiso 1 1 calc R
C10 C 0.7330(2) 0.36647(19) 0.6866(2) 0.0456(8) Uani 1 1 d .
H10 H 0.8018 0.3533 0.6880 0.055 Uiso 1 1 calc R
C11 C 0.7018(2) 0.42841(18) 0.6621(2) 0.0419(8) Uani 1 1 d .
H11 H 0.7501 0.4576 0.6492 0.050 Uiso 1 1 calc R
C12 C 0.5982(2) 0.44736(16) 0.65672(19) 0.0333(6) Uani 1 1 d .
H12 H 0.5772 0.4893 0.6397 0.040 Uiso 1 1 calc R
C13 C 0.3222(2) 0.40930(12) 0.54054(18) 0.0249(5) Uani 1 1 d .
C14 C 0.3781(2) 0.39211(15) 0.4755(2) 0.0335(6) Uani 1 1 d .
H14 H 0.4517 0.3873 0.4949 0.040 Uiso 1 1 calc R
C15 C 0.3245(3) 0.38199(17) 0.3815(2) 0.0432(7) Uani 1 1 d .
H15 H 0.3624 0.3702 0.3386 0.052 Uiso 1 1 calc R
C16 C 0.2153(3) 0.38935(16) 0.3518(2) 0.0415(7) Uani 1 1 d .
H16 H 0.1797 0.3832 0.2888 0.050 Uiso 1 1 calc R
C17 C 0.1593(2) 0.40592(16) 0.4161(2) 0.0382(7) Uani 1 1 d .
H17 H 0.0858 0.4110 0.3963 0.046 Uiso 1 1 calc R
C18 C 0.2116(2) 0.41504(14) 0.5096(2) 0.0332(6) Uani 1 1 d .
H18 H 0.1727 0.4251 0.5526 0.040 Uiso 1 1 calc R
C19 C 0.39099(19) 0.51320(12) 0.66922(19) 0.0248(5) Uani 1 1 d .
C20 C 0.3675(2) 0.55132(14) 0.5892(2) 0.0297(6) Uani 1 1 d .
H20 H 0.3483 0.5321 0.5302 0.036 Uiso 1 1 calc R
C21 C 0.3721(2) 0.61770(14) 0.5957(2) 0.0361(6) Uani 1 1 d .
H21 H 0.3559 0.6425 0.5413 0.043 Uiso 1 1 calc R
C22 C 0.4006(3) 0.64691(15) 0.6827(3) 0.0449(8) Uani 1 1 d .
H22 H 0.4033 0.6914 0.6872 0.054 Uiso 1 1 calc R
C23 C 0.4254(3) 0.60956(16) 0.7636(3) 0.0492(8) Uani 1 1 d .
H23 H 0.4454 0.6291 0.8224 0.059 Uiso 1 1 calc R
C24 C 0.4206(3) 0.54334(15) 0.7572(2) 0.0387(7) Uani 1 1 d .
H24 H 0.4370 0.5187 0.8118 0.046 Uiso 1 1 calc R
C25 C 0.0231(2) 0.30784(15) 0.6503(2) 0.0371(6) Uani 1 1 d .
H25 H 0.0627 0.2772 0.6907 0.045 Uiso 1 1 calc R
C26 C -0.0504(2) 0.28850(18) 0.5685(2) 0.0432(8) Uani 1 1 d .
H26 H -0.0616 0.2450 0.5557 0.052 Uiso 1 1 calc R
C27 C -0.1071(2) 0.33315(19) 0.5060(2) 0.0458(8) Uani 1 1 d .
H27 H -0.1553 0.3200 0.4507 0.055 Uiso 1 1 calc R
C28 C -0.0915(2) 0.39765(18) 0.5265(2) 0.0416(7) Uani 1 1 d .
H28 H -0.1291 0.4280 0.4844 0.050 Uiso 1 1 calc R
C29 C -0.0204(2) 0.41756(15) 0.6094(2) 0.0325(6) Uani 1 1 d .
H29 H -0.0118 0.4611 0.6230 0.039 Uiso 1 1 calc R
C30 C 0.03830(19) 0.37278(14) 0.67237(18) 0.0269(5) Uani 1 1 d .
C31 C 0.10436(19) 0.47729(13) 0.79974(18) 0.0267(5) Uani 1 1 d .
C32 C 0.1460(2) 0.52587(14) 0.75464(19) 0.0303(6) Uani 1 1 d .
H32 H 0.1905 0.5151 0.7167 0.036 Uiso 1 1 calc R
C33 C 0.1224(2) 0.58981(14) 0.7652(2) 0.0374(7) Uani 1 1 d .
H33 H 0.1504 0.6215 0.7341 0.045 Uiso 1 1 calc R
C34 C 0.0569(3) 0.60629(16) 0.8223(2) 0.0430(7) Uani 1 1 d .
H34 H 0.0405 0.6491 0.8294 0.052 Uiso 1 1 calc R
C35 C 0.0163(3) 0.55927(17) 0.8684(3) 0.0466(8) Uani 1 1 d .
H35 H -0.0267 0.5706 0.9074 0.056 Uiso 1 1 calc R
C36 C 0.0387(2) 0.49498(16) 0.8575(2) 0.0382(7) Uani 1 1 d .
H36 H 0.0101 0.4636 0.8887 0.046 Uiso 1 1 calc R
C37 C 0.1023(2) 0.34718(13) 0.86932(19) 0.0268(5) Uani 1 1 d .
C38 C -0.0030(2) 0.33218(17) 0.8643(2) 0.0410(7) Uani 1 1 d .
H38 H -0.0571 0.3483 0.8151 0.049 Uiso 1 1 calc R
C39 C -0.0286(3) 0.29323(18) 0.9321(3) 0.0474(8) Uani 1 1 d .
H39 H -0.0991 0.2819 0.9268 0.057 Uiso 1 1 calc R
C40 C 0.0503(3) 0.27163(16) 1.0068(2) 0.0442(8) Uani 1 1 d .
H40 H 0.0331 0.2470 1.0534 0.053 Uiso 1 1 calc R
C41 C 0.1548(3) 0.28622(17) 1.0128(2) 0.0450(8) Uani 1 1 d .
H41 H 0.2083 0.2710 1.0632 0.054 Uiso 1 1 calc R
C42 C 0.1810(2) 0.32365(14) 0.9439(2) 0.0343(6) Uani 1 1 d .
H42 H 0.2521 0.3329 0.9481 0.041 Uiso 1 1 calc R

loop_
_atom_site_aniso_label
_atom_site_aniso_U_11
_atom_site_aniso_U_22
_atom_site_aniso_U_33
_atom_site_aniso_U_23
_atom_site_aniso_U_13
_atom_site_aniso_U_12
Br1 0.03776(18) 0.02099(17) 0.0552(2) -0.00295(12) 0.00777(14) -0.00122(11)
Cu1 0.02126(19) 0.0229(2) 0.0295(2) 0.00286(14) 0.00873(15) 0.00084(14)
S1 0.0237(3) 0.0317(4) 0.0319(3) -0.0034(3) 0.0055(3) 0.0030(3)
P1 0.0200(3) 0.0217(3) 0.0249(3) 0.0003(2) 0.0082(2) 0.0005(2)
P2 0.0193(3) 0.0242(3) 0.0256(3) 0.0042(2) 0.0066(2) 0.0011(2)
N1 0.0394(14) 0.0287(13) 0.0476(15) 0.0032(11) 0.0032(12) 0.0055(11)
N2 0.0266(11) 0.0405(14) 0.0335(13) -0.0025(10) 0.0038(10) 0.0068(10)
C1 0.0291(13) 0.0341(15) 0.0223(12) 0.0038(10) 0.0074(10) 0.0045(11)
C2 0.0479(19) 0.0422(19) 0.057(2) 0.0040(16) 0.0114(16) 0.0180(15)
C3 0.0397(18) 0.047(2) 0.074(3) 0.0028(18) -0.0006(18) 0.0174(16)
C4 0.0270(13) 0.0435(17) 0.0383(16) -0.0074(13) -0.0006(12) -0.0012(12)
C5 0.061(2) 0.064(2) 0.051(2) -0.0141(18) 0.0225(18) -0.0165(19)
C6 0.065(2) 0.074(3) 0.063(3) -0.002(2) 0.021(2) -0.019(2)
C7 0.0209(11) 0.0355(14) 0.0211(12) -0.0034(10) 0.0066(9) 0.0028(10)
C8 0.0297(13) 0.0369(15) 0.0293(14) -0.0060(11) 0.0078(11) 0.0047(12)
C9 0.0381(16) 0.053(2) 0.0325(15) -0.0042(13) 0.0052(13) 0.0205(14)
C10 0.0244(13) 0.081(3) 0.0310(15) -0.0062(16) 0.0076(12) 0.0129(15)
C11 0.0250(13) 0.070(2) 0.0321(15) -0.0010(15) 0.0094(12) -0.0043(14)
C12 0.0264(13) 0.0452(17) 0.0291(14) 0.0033(12) 0.0089(11) -0.0010(12)
C13 0.0259(12) 0.0221(12) 0.0267(13) 0.0014(10) 0.0070(10) -0.0002(10)
C14 0.0278(13) 0.0420(17) 0.0314(14) -0.0046(12) 0.0090(11) -0.0008(12)
C15 0.0454(17) 0.054(2) 0.0314(15) -0.0066(14) 0.0120(13) -0.0022(15)
C16 0.0451(17) 0.0428(18) 0.0298(15) -0.0004(13) -0.0023(13) -0.0045(14)
C17 0.0289(14) 0.0403(17) 0.0395(16) 0.0043(13) -0.0014(12) -0.0017(12)
C18 0.0268(13) 0.0349(15) 0.0390(15) -0.0001(12) 0.0105(12) 0.0006(11)
C19 0.0196(11) 0.0223(13) 0.0350(14) -0.0002(10) 0.0115(10) -0.0007(9)
C20 0.0274(12) 0.0286(14) 0.0334(14) 0.0006(11) 0.0083(11) 0.0006(11)
C21 0.0349(14) 0.0273(14) 0.0460(17) 0.0069(12) 0.0104(13) 0.0025(12)
C22 0.0517(18) 0.0222(14) 0.066(2) -0.0028(14) 0.0254(17) -0.0016(13)
C23 0.070(2) 0.0340(17) 0.0466(19) -0.0129(14) 0.0212(17) -0.0084(16)
C24 0.0523(18) 0.0305(15) 0.0354(15) -0.0016(12) 0.0149(13) -0.0067(13)
C25 0.0356(15) 0.0369(16) 0.0395(16) 0.0000(13) 0.0109(13) 0.0037(13)
C26 0.0350(15) 0.0487(19) 0.0453(18) -0.0168(15) 0.0091(14) -0.0034(14)
C27 0.0283(14) 0.073(2) 0.0342(16) -0.0142(16) 0.0050(12) -0.0024(15)
C28 0.0271(14) 0.062(2) 0.0339(16) 0.0060(14) 0.0048(12) 0.0064(14)
C29 0.0238(12) 0.0383(16) 0.0353(15) 0.0038(12) 0.0073(11) 0.0018(11)
C30 0.0177(11) 0.0379(15) 0.0260(13) 0.0031(11) 0.0074(10) -0.0017(10)
C31 0.0208(11) 0.0284(14) 0.0286(13) -0.0015(10) 0.0021(10) 0.0016(10)
C32 0.0274(13) 0.0289(14) 0.0338(14) 0.0001(11) 0.0064(11) -0.0006(11)
C33 0.0383(15) 0.0270(15) 0.0418(16) 0.0027(12) 0.0014(13) -0.0024(12)
C34 0.0375(16) 0.0306(16) 0.055(2) -0.0086(14) 0.0012(14) 0.0069(13)
C35 0.0378(16) 0.050(2) 0.054(2) -0.0092(16) 0.0149(15) 0.0099(15)
C36 0.0336(14) 0.0401(17) 0.0438(17) 0.0003(13) 0.0156(13) 0.0048(13)
C37 0.0291(13) 0.0251(13) 0.0293(13) 0.0038(10) 0.0131(11) 0.0000(10)
C38 0.0281(14) 0.055(2) 0.0419(17) 0.0134(15) 0.0131(13) 0.0011(13)
C39 0.0374(16) 0.054(2) 0.060(2) 0.0096(17) 0.0281(16) -0.0044(15)
C40 0.0564(19) 0.0394(17) 0.0462(18) 0.0134(14) 0.0303(16) 0.0009(15)
C41 0.0459(17) 0.0482(19) 0.0405(17) 0.0175(15) 0.0105(14) 0.0045(15)
C42 0.0308(14) 0.0366(16) 0.0365(15) 0.0070(12) 0.0103(12) -0.0029(12)

loop_
_atom_type_symbol
_atom_type_description
_atom_type_scat_dispersion_real
_atom_type_scat_dispersion_imag
_atom_type_scat_source
C C 0.0181 0.0091 'International Tables Vol C Tables 4.2.6.8 and 6.1.1.4'
H H 0.0000 0.0000 'International Tables Vol C Tables 4.2.6.8 and 6.1.1.4'
Br Br -0.6763 1.2805 'International Tables Vol C Tables 4.2.6.8 and 6.1.1.4'
Cu Cu -1.9646 0.5888 'International Tables Vol C Tables 4.2.6.8 and 6.1.1.4'
N N 0.0311 0.0180 'International Tables Vol C Tables 4.2.6.8 and 6.1.1.4'
P P 0.2955 0.4335 'International Tables Vol C Tables 4.2.6.8 and 6.1.1.4'
S S 0.3331 0.5567 'International Tables Vol C Tables 4.2.6.8 and 6.1.1.4'

loop_
_geom_angle_atom_site_label_1
_geom_angle_atom_site_label_2
_geom_angle_atom_site_label_3
_geom_angle
S1 Cu1 Br1 109.98(2)
P1 Cu1 Br1 108.67(2)
P1 Cu1 S1 102.64(3)
P2 Cu1 Br1 102.46(2)
P2 Cu1 S1 109.06(3)
P2 Cu1 P1 123.78(3)
C1 S1 Cu1 110.49(10)
C7 P1 Cu1 114.97(9)
C13 P1 Cu1 116.42(8)
C13 P1 C7 102.83(11)
C19 P1 Cu1 115.99(8)
C19 P1 C7 101.90(12)
C19 P1 C13 102.68(12)
C30 P2 Cu1 114.62(8)
C31 P2 Cu1 117.40(9)
C31 P2 C30 102.58(12)
C31 P2 C37 104.92(12)
C37 P2 Cu1 113.59(9)
C37 P2 C30 101.94(12)
C1 N1 H1 124.2
C1 N1 C2 111.6(3)
C2 N1 H1 124.2
C1 N2 C3 110.9(3)
C1 N2 C4 124.1(2)
C4 N2 C3 121.2(3)
N1 C1 S1 124.8(2)
N2 C1 S1 124.8(2)
N2 C1 N1 110.4(2)
N1 C2 H2A 111.2
N1 C2 H2B 111.2
N1 C2 C3 102.9(3)
H2A C2 H2B 109.1
C3 C2 H2A 111.2
C3 C2 H2B 111.2
N2 C3 C2 103.9(3)
N2 C3 H3A 111.0
N2 C3 H3B 111.0
C2 C3 H3A 111.0
C2 C3 H3B 111.0
H3A C3 H3B 109.0
N2 C4 H4A 109.4
N2 C4 H4B 109.4
N2 C4 C5 111.0(3)
H4A C4 H4B 108.0
C5 C4 H4A 109.4
C5 C4 H4B 109.4
C4 C5 H5A 108.9
C4 C5 H5B 108.9
H5A C5 H5B 107.7
C6 C5 C4 113.3(3)
C6 C5 H5A 108.9
C6 C5 H5B 108.9
C5 C6 H6A 109.5
C5 C6 H6B 109.5
C5 C6 H6C 109.5
H6A C6 H6B 109.5
H6A C6 H6C 109.5
H6B C6 H6C 109.5
C8 C7 P1 118.0(2)
C12 C7 P1 122.7(2)
C12 C7 C8 119.2(2)
C7 C8 H8 120.2
C7 C8 C9 119.5(3)
C9 C8 H8 120.2
C8 C9 H9 119.8
C10 C9 C8 120.5(3)
C10 C9 H9 119.8
C9 C10 H10 120.0
C11 C10 C9 120.1(3)
C11 C10 H10 120.0
C10 C11 H11 120.0
C10 C11 C12 120.0(3)
C12 C11 H11 120.0
C7 C12 H12 119.7
C11 C12 C7 120.6(3)
C11 C12 H12 119.7
C14 C13 P1 123.8(2)
C14 C13 C18 118.5(3)
C18 C13 P1 117.7(2)
C13 C14 H14 119.8
C13 C14 C15 120.4(3)
C15 C14 H14 119.8
C14 C15 H15 119.8
C16 C15 C14 120.3(3)
C16 C15 H15 119.8
C15 C16 H16 120.2
C17 C16 C15 119.6(3)
C17 C16 H16 120.2
C16 C17 H17 119.8
C16 C17 C18 120.5(3)
C18 C17 H17 119.8
C13 C18 H18 119.6
C17 C18 C13 120.7(3)
C17 C18 H18 119.6
C20 C19 P1 123.1(2)
C20 C19 C24 118.3(3)
C24 C19 P1 118.6(2)
C19 C20 H20 119.4
C19 C20 C21 121.2(3)
C21 C20 H20 119.4
C20 C21 H21 119.9
C22 C21 C20 120.1(3)
C22 C21 H21 119.9
C21 C22 H22 120.2
C21 C22 C23 119.6(3)
C23 C22 H22 120.2
C22 C23 H23 119.8
C24 C23 C22 120.4(3)
C24 C23 H23 119.8
C19 C24 H24 119.8
C23 C24 C19 120.5(3)
C23 C24 H24 119.8
C26 C25 H25 119.7
C26 C25 C30 120.5(3)
C30 C25 H25 119.7
C25 C26 H26 119.7
C27 C26 C25 120.6(3)
C27 C26 H26 119.7
C26 C27 H27 120.4
C26 C27 C28 119.3(3)
C28 C27 H27 120.4
C27 C28 H28 119.7
C27 C28 C29 120.6(3)
C29 C28 H28 119.7
C28 C29 H29 119.7
C28 C29 C30 120.5(3)
C30 C29 H29 119.7
C25 C30 P2 118.2(2)
C25 C30 C29 118.4(3)
C29 C30 P2 123.3(2)
C32 C31 P2 116.9(2)
C32 C31 C36 118.0(3)
C36 C31 P2 125.1(2)
C31 C32 H32 119.3
C33 C32 C31 121.4(3)
C33 C32 H32 119.3
C32 C33 H33 120.2
C32 C33 C34 119.7(3)
C34 C33 H33 120.2
C33 C34 H34 120.1
C35 C34 C33 119.9(3)
C35 C34 H34 120.1
C34 C35 H35 119.6
C34 C35 C36 120.8(3)
C36 C35 H35 119.6
C31 C36 H36 119.9
C35 C36 C31 120.2(3)
C35 C36 H36 119.9
C38 C37 P2 122.4(2)
C42 C37 P2 118.9(2)
C42 C37 C38 118.7(3)
C37 C38 H38 119.7
C37 C38 C39 120.6(3)
C39 C38 H38 119.7
C38 C39 H39 120.1
C40 C39 C38 119.9(3)
C40 C39 H39 120.1
C39 C40 H40 119.9
C39 C40 C41 120.1(3)
C41 C40 H40 119.9
C40 C41 H41 119.9
C40 C41 C42 120.3(3)
C42 C41 H41 119.9
C37 C42 C41 120.4(3)
C37 C42 H42 119.8
C41 C42 H42 119.8

loop_
_geom_bond_atom_site_label_1
_geom_bond_atom_site_label_2
_geom_bond_distance
Br1 Cu1 2.4817(5)
Cu1 S1 2.3721(7)
Cu1 P1 2.2766(7)
Cu1 P2 2.2706(7)
S1 C1 1.703(3)
P1 C7 1.835(2)
P1 C13 1.833(3)
P1 C19 1.832(3)
P2 C30 1.833(3)
P2 C31 1.826(3)
P2 C37 1.833(3)
N1 H1 0.8600
N1 C1 1.329(4)
N1 C2 1.458(4)
N2 C1 1.329(4)
N2 C3 1.457(4)
N2 C4 1.456(4)
C2 H2A 0.9700
C2 H2B 0.9700
C2 C3 1.504(5)
C3 H3A 0.9700
C3 H3B 0.9700
C4 H4A 0.9700
C4 H4B 0.9700
C4 C5 1.548(5)
C5 H5A 0.9700
C5 H5B 0.9700
C5 C6 1.481(6)
C6 H6A 0.9600
C6 H6B 0.9600
C6 H6C 0.9600
C7 C8 1.391(4)
C7 C12 1.388(4)
C8 H8 0.9300
C8 C9 1.395(4)
C9 H9 0.9300
C9 C10 1.379(5)
C10 H10 0.9300
C10 C11 1.373(5)
C11 H11 0.9300
C11 C12 1.386(4)
C12 H12 0.9300
C13 C14 1.390(4)
C13 C18 1.397(4)
C14 H14 0.9300
C14 C15 1.392(4)
C15 H15 0.9300
C15 C16 1.381(5)
C16 H16 0.9300
C16 C17 1.379(5)
C17 H17 0.9300
C17 C18 1.379(4)
C18 H18 0.9300
C19 C20 1.386(4)
C19 C24 1.400(4)
C20 H20 0.9300
C20 C21 1.387(4)
C21 H21 0.9300
C21 C22 1.377(5)
C22 H22 0.9300
C22 C23 1.388(5)
C23 H23 0.9300
C23 C24 1.384(5)
C24 H24 0.9300
C25 H25 0.9300
C25 C26 1.387(4)
C25 C30 1.394(4)
C26 H26 0.9300
C26 C27 1.379(5)
C27 H27 0.9300
C27 C28 1.381(5)
C28 H28 0.9300
C28 C29 1.387(4)
C29 H29 0.9300
C29 C30 1.394(4)
C31 C32 1.395(4)
C31 C36 1.402(4)
C32 H32 0.9300
C32 C33 1.385(4)
C33 H33 0.9300
C33 C34 1.386(5)
C34 H34 0.9300
C34 C35 1.373(5)
C35 H35 0.9300
C35 C36 1.390(5)
C36 H36 0.9300
C37 C38 1.388(4)
C37 C42 1.381(4)
C38 H38 0.9300
C38 C39 1.392(4)
C39 H39 0.9300
C39 C40 1.369(5)
C40 H40 0.9300
C40 C41 1.372(5)
C41 H41 0.9300
C41 C42 1.390(4)
C42 H42 0.9300

loop_
_geom_hbond_atom_site_label_D
_geom_hbond_atom_site_label_H
_geom_hbond_atom_site_label_A
_geom_hbond_distance_DH
_geom_hbond_distance_HA
_geom_hbond_distance_DA
_geom_hbond_angle_DHA
N1 H1 Br1 0.86 2.61 3.400(3) 153.7

loop_
_geom_torsion_atom_site_label_1
_geom_torsion_atom_site_label_2
_geom_torsion_atom_site_label_3
_geom_torsion_atom_site_label_4
_geom_torsion
Cu1 S1 C1 N1 -35.7(3)
Cu1 S1 C1 N2 147.6(2)
Cu1 P1 C7 C8 34.9(2)
Cu1 P1 C7 C12 -146.5(2)
Cu1 P1 C13 C14 -132.6(2)
Cu1 P1 C13 C18 47.7(2)
Cu1 P1 C19 C20 -137.68(19)
Cu1 P1 C19 C24 42.4(2)
Cu1 P2 C30 C25 69.1(2)
Cu1 P2 C30 C29 -106.7(2)
Cu1 P2 C31 C32 39.0(2)
Cu1 P2 C31 C36 -140.7(2)
Cu1 P2 C37 C38 -155.7(2)
Cu1 P2 C37 C42 22.5(3)
P1 C7 C8 C9 177.1(2)
P1 C7 C12 C11 -177.0(2)
P1 C13 C14 C15 -178.6(2)
P1 C13 C18 C17 177.6(2)
P1 C19 C20 C21 179.6(2)
P1 C19 C24 C23 -179.8(3)
P2 C31 C32 C33 179.5(2)
P2 C31 C36 C35 179.9(2)
P2 C37 C38 C39 177.0(3)
P2 C37 C42 C41 -178.8(3)
N1 C2 C3 N2 5.2(4)
N2 C4 C5 C6 172.1(3)
C1 N1 C2 C3 -3.8(4)
C1 N2 C3 C2 -5.4(4)
C1 N2 C4 C5 -83.1(4)
C2 N1 C1 S1 -176.5(2)
C2 N1 C1 N2 0.5(4)
C3 N2 C1 S1 -179.7(3)
C3 N2 C1 N1 3.2(4)
C3 N2 C4 C5 73.0(4)
C4 N2 C1 S1 -21.4(4)
C4 N2 C1 N1 161.6(3)
C4 N2 C3 C2 -164.5(3)
C7 P1 C13 C14 -6.0(3)
C7 P1 C13 C18 174.4(2)
C7 P1 C19 C20 96.7(2)
C7 P1 C19 C24 -83.2(2)
C7 C8 C9 C10 -0.4(4)
C8 C7 C12 C11 1.5(4)
C8 C9 C10 C11 2.4(5)
C9 C10 C11 C12 -2.3(5)
C10 C11 C12 C7 0.4(4)
C12 C7 C8 C9 -1.5(4)
C13 P1 C7 C8 -92.6(2)
C13 P1 C7 C12 86.0(2)
C13 P1 C19 C20 -9.6(2)
C13 P1 C19 C24 170.5(2)
C13 C14 C15 C16 0.4(5)
C14 C13 C18 C17 -2.1(4)
C14 C15 C16 C17 -0.9(5)
C15 C16 C17 C18 -0.1(5)
C16 C17 C18 C13 1.7(5)
C18 C13 C14 C15 1.1(4)
C19 P1 C7 C8 161.2(2)
C19 P1 C7 C12 -20.2(3)
C19 P1 C13 C14 99.6(3)
C19 P1 C13 C18 -80.1(2)
C19 C20 C21 C22 0.1(4)
C20 C19 C24 C23 0.3(4)
C20 C21 C22 C23 0.5(5)
C21 C22 C23 C24 -0.7(6)
C22 C23 C24 C19 0.3(5)
C24 C19 C20 C21 -0.5(4)
C25 C26 C27 C28 -1.3(5)
C26 C25 C30 P2 -177.4(2)
C26 C25 C30 C29 -1.4(4)
C26 C27 C28 C29 -0.5(5)
C27 C28 C29 C30 1.4(4)
C28 C29 C30 P2 175.4(2)
C28 C29 C30 C25 -0.4(4)
C30 P2 C31 C32 -87.7(2)
C30 P2 C31 C36 92.7(3)
C30 P2 C37 C38 -31.8(3)
C30 P2 C37 C42 146.4(2)
C30 C25 C26 C27 2.3(5)
C31 P2 C30 C25 -162.6(2)
C31 P2 C30 C29 21.7(2)
C31 P2 C37 C38 74.8(3)
C31 P2 C37 C42 -107.0(2)
C31 C32 C33 C34 0.6(4)
C32 C31 C36 C35 0.2(4)
C32 C33 C34 C35 0.3(5)
C33 C34 C35 C36 -1.0(5)
C34 C35 C36 C31 0.7(5)
C36 C31 C32 C33 -0.9(4)
C37 P2 C30 C25 -54.1(2)
C37 P2 C30 C29 130.1(2)
C37 P2 C31 C32 166.2(2)
C37 P2 C31 C36 -13.5(3)
C37 C38 C39 C40 2.7(6)
C38 C37 C42 C41 -0.6(5)
C38 C39 C40 C41 -2.5(6)
C39 C40 C41 C42 0.8(6)
C40 C41 C42 C37 0.8(5)
C42 C37 C38 C39 -1.2(5)
